data_4077088
loop_
_publ_author_name
'Song, Hyunjoon'
'Choi, Jae Ik'
'Lee, Kwangyeol'
'Choi, Moon-Gun'
'Park, Joon T.'

_publ_section_title
;
 Substitution Reactions of a\m3-\h1:\h2:\h1-C60Triosmium Cluster Complex
 and Formation of a Novel\m3-\h1:\h1:\h2-C60Bonding Mode
;
_journal_issue 24
_journal_name_full Organometallics
_journal_page_first 5221
_journal_paper_doi 10.1021/om0205703
_journal_volume 21
_journal_year 2002
_chemical_formula_moiety 'Os3(CO)7(CNCH2Ph)(mu3-CNCH2Ph)(PPh3)(mu3-eta1:eta1:eta2-C60).C6H4Cl2 (5.C6H4Cl2)'
_chemical_formula_sum 'C107 H33 Cl2 N2 O7 Os3 P'
_chemical_formula_weight 2130.82
_chemical_name_systematic
; 
  Os3(CO)7(CNCH2Ph)(mu3-CNCH2Ph)(PPh3)(mu3-eta1:eta1:eta2-C60) (5) 
;
_space_group_IT_number 2
_symmetry_cell_setting triclinic
_symmetry_space_group_name_Hall '-P 1'
_symmetry_space_group_name_H-M 'P -1'
_atom_sites_solution_hydrogens geom
_atom_sites_solution_primary direct
_atom_sites_solution_secondary difmap
_audit_creation_method SHELXL-97
_cell_angle_alpha 107.39(3)
_cell_angle_beta 90.99(3)
_cell_angle_gamma 103.08(3)
_cell_formula_units_Z 2
_cell_length_a 12.984(3)
_cell_length_b 13.429(3)
_cell_length_c 22.122(4)
_cell_measurement_temperature 293(2)
_cell_measurement_theta_max 23.00
_cell_measurement_theta_min 1.62
_cell_volume 3570.4(16)
_computing_structure_refinement 'SHELXL-97 (Sheldrick, 1997)'
_computing_structure_solution 'SHELXS-97 (Sheldrick, 1990)'
_diffrn_ambient_temperature 298(2)
_diffrn_measured_fraction_theta_full 0.999
_diffrn_measured_fraction_theta_max 0.999
_diffrn_measurement_device_type 'Simens SMART diffractometer/CCD area detector'
_diffrn_radiation_monochromator graphite
_diffrn_radiation_source 'fine-focus sealed tube'
_diffrn_radiation_type MoK\a
_diffrn_radiation_wavelength 0.71073
_diffrn_reflns_av_R_equivalents 0.0648
_diffrn_reflns_av_sigmaI/netI 0.0620
_diffrn_reflns_limit_h_max 14
_diffrn_reflns_limit_h_min -14
_diffrn_reflns_limit_k_max 14
_diffrn_reflns_limit_k_min -14
_diffrn_reflns_limit_l_max 24
_diffrn_reflns_limit_l_min -24
_diffrn_reflns_number 21964
_diffrn_reflns_theta_full 23.00
_diffrn_reflns_theta_max 23.00
_diffrn_reflns_theta_min 1.62
_exptl_absorpt_coefficient_mu 5.495
_exptl_crystal_colour Black
_exptl_crystal_density_diffrn 1.982
_exptl_crystal_density_method 'not measured'
_exptl_crystal_description needle
_exptl_crystal_F_000 2044
_exptl_crystal_size_max '0.47x0.12x0.14 mm3'
_refine_diff_density_max 1.355
_refine_diff_density_min -1.320
_refine_diff_density_rms 0.143
_refine_ls_extinction_method none
_refine_ls_goodness_of_fit_ref 1.073
_refine_ls_hydrogen_treatment mixed
_refine_ls_matrix_type full
_refine_ls_number_parameters 1039
_refine_ls_number_reflns 9933
_refine_ls_number_restraints 5
_refine_ls_restrained_S_all 1.073
_refine_ls_R_factor_all 0.0496
_refine_ls_R_factor_gt 0.0413
_refine_ls_shift/su_max 0.001
_refine_ls_shift/su_mean 0.000
_refine_ls_structure_factor_coef Fsqd
_refine_ls_weighting_details 'calc w=1/[\s^2^(Fo^2^)+(0.0364P)^2^+19.6758P] where P=(Fo^2^+2Fc^2^)/3'
_refine_ls_weighting_scheme calc
_refine_ls_wR_factor_gt 0.0960
_refine_ls_wR_factor_ref 0.0995
_reflns_number_gt 8700
_reflns_number_total 9933
_reflns_threshold_expression >2sigma(I)
_cod_data_source_file om0205703.cif
_cod_data_source_block 5
_cod_depositor_comments
;
The following automatic conversions were performed:
'_atom_site_symetry_multiplicity' tag replaced with
'_atom_site_symmetry_multiplicity'.

Automatic conversion script
Id: cif_correct_tags 1440 2010-10-19 06:21:57Z saulius 

The following automatic conversions were performed:

'_symmetry_cell_setting' value 'Triclinic' changed to 'triclinic'
according to /home/saulius/struct/CIF-dictionaries/cif_core.dic
dictionary named 'cif_core.dic' version 2.4.1 from 2010-06-29.

Automatic conversion script
Id: cif_fix_values 1715 2011-07-08 13:25:40Z adriana 
;
_cod_original_cell_volume 3570.2(12)
_cod_original_sg_symbol_H-M P-1
_cod_database_code 4077088

loop_
_symmetry_equiv_pos_as_xyz
'x, y, z'
'-x, -y, -z'

loop_
_atom_site_label
_atom_site_type_symbol
_atom_site_fract_x
_atom_site_fract_y
_atom_site_fract_z
_atom_site_U_iso_or_equiv
_atom_site_adp_type
_atom_site_occupancy
_atom_site_symmetry_multiplicity
_atom_site_calc_flag
_atom_site_refinement_flags
Os1 Os -0.69249(3) -0.63066(3) -0.304609(16) 0.02494(10) Uani 1 1 d .
Os2 Os -0.63178(3) -0.43669(3) -0.193909(16) 0.02610(11) Uani 1 1 d .
Os3 Os -0.45714(3) -0.29905(3) -0.230515(16) 0.02889(11) Uani 1 1 d .
C100 C -0.5674(6) -0.4261(6) -0.2815(4) 0.0258(19) Uani 1 1 d .
N1 N -0.5985(5) -0.4998(5) -0.3331(3) 0.0224(15) Uani 1 1 d .
C101 C -0.5609(7) -0.4859(7) -0.3928(4) 0.030(2) Uani 1 1 d .
H10A H -0.5317 -0.5461 -0.4145 0.036 Uiso 1 1 calc R
H10B H -0.5041 -0.4210 -0.3832 0.036 Uiso 1 1 calc R
C102 C -0.6470(4) -0.4784(5) -0.4368(2) 0.030(2) Uani 1 1 d G
C103 C -0.6518(4) -0.5302(5) -0.5017(3) 0.037(2) Uani 1 1 d G
H103 H -0.6040 -0.5717 -0.5176 0.045 Uiso 1 1 calc R
C104 C -0.7279(5) -0.5199(5) -0.5430(2) 0.055(3) Uani 1 1 d G
H104 H -0.7310 -0.5546 -0.5864 0.066 Uiso 1 1 calc R
C105 C -0.7992(5) -0.4579(6) -0.5192(3) 0.055(3) Uani 1 1 d G
H105 H -0.8501 -0.4510 -0.5468 0.066 Uiso 1 1 calc R
C106 C -0.7944(5) -0.4061(5) -0.4543(3) 0.059(3) Uani 1 1 d G
H106 H -0.8422 -0.3646 -0.4384 0.071 Uiso 1 1 calc R
C107 C -0.7184(5) -0.4164(5) -0.4131(2) 0.040(2) Uani 1 1 d G
H107 H -0.7152 -0.3817 -0.3696 0.048 Uiso 1 1 calc R
C300 C -0.3701(7) -0.1899(8) -0.1503(5) 0.039(2) Uani 1 1 d .
N3 N -0.3221(7) -0.1270(6) -0.1071(4) 0.050(2) Uani 1 1 d .
C301 C -0.2671(12) -0.0538(8) -0.0483(6) 0.080(4) Uani 1 1 d .
H30A H -0.3154 -0.0152 -0.0242 0.096 Uiso 1 1 calc R
H30B H -0.2093 -0.0017 -0.0572 0.096 Uiso 1 1 calc R
C302 C -0.2237(6) -0.1114(6) -0.0096(3) 0.060(3) Uani 1 1 d G
C303 C -0.1151(6) -0.1023(6) -0.0018(4) 0.081(4) Uani 1 1 d G
H303 H -0.0687 -0.0623 -0.0222 0.097 Uiso 1 1 calc R
C304 C -0.0760(5) -0.1530(7) 0.0366(4) 0.084(4) Uani 1 1 d G
H304 H -0.0033 -0.1469 0.0419 0.101 Uiso 1 1 calc R
C305 C -0.1453(7) -0.2128(7) 0.0672(4) 0.077(4) Uani 1 1 d G
H305 H -0.1191 -0.2467 0.0929 0.093 Uiso 1 1 calc R
C306 C -0.2539(6) -0.2219(6) 0.0594(4) 0.067(3) Uani 1 1 d G
H306 H -0.3003 -0.2619 0.0799 0.081 Uiso 1 1 calc R
C307 C -0.2931(5) -0.1712(6) 0.0210(4) 0.063(3) Uani 1 1 d G
H307 H -0.3657 -0.1772 0.0158 0.076 Uiso 1 1 calc R
P1 P -0.74168(19) -0.77649(18) -0.40180(11) 0.0327(5) Uani 1 1 d .
C401 C -0.7394(6) -0.9085(4) -0.3942(4) 0.055(3) Uani 1 1 d G
C402 C -0.6667(6) -0.9623(6) -0.4260(4) 0.076(4) Uani 1 1 d G
H402 H -0.6236 -0.9338 -0.4528 0.091 Uiso 1 1 calc R
C403 C -0.6585(7) -1.0588(6) -0.4175(5) 0.125(8) Uani 1 1 d G
H403 H -0.6099 -1.0948 -0.4387 0.150 Uiso 1 1 calc R
C404 C -0.7230(9) -1.1015(5) -0.3773(5) 0.118(8) Uani 1 1 d G
H404 H -0.7175 -1.1660 -0.3716 0.141 Uiso 1 1 calc R
C405 C -0.7956(8) -1.0477(6) -0.3456(4) 0.122(8) Uani 1 1 d G
H405 H -0.8387 -1.0763 -0.3187 0.147 Uiso 1 1 calc R
C406 C -0.8038(7) -0.9512(6) -0.3541(4) 0.084(5) Uani 1 1 d G
H406 H -0.8525 -0.9152 -0.3328 0.101 Uiso 1 1 calc R
C501 C -0.8770(4) -0.7891(5) -0.4328(3) 0.037(2) Uani 1 1 d G
C502 C -0.9632(5) -0.8731(4) -0.4342(3) 0.054(3) Uani 1 1 d G
H502 H -0.9540 -0.9278 -0.4185 0.065 Uiso 1 1 calc R
C503 C -1.0630(4) -0.8754(5) -0.4590(4) 0.072(4) Uani 1 1 d G
H503 H -1.1207 -0.9316 -0.4599 0.086 Uiso 1 1 calc R
C504 C -1.0768(4) -0.7936(7) -0.4824(4) 0.066(3) Uani 1 1 d G
H504 H -1.1436 -0.7951 -0.4990 0.080 Uiso 1 1 calc R
C505 C -0.9906(6) -0.7095(6) -0.4810(4) 0.066(3) Uani 1 1 d G
H505 H -0.9998 -0.6548 -0.4967 0.079 Uiso 1 1 calc R
C506 C -0.8907(4) -0.7073(5) -0.4562(3) 0.055(3) Uani 1 1 d G
H506 H -0.8331 -0.6511 -0.4552 0.067 Uiso 1 1 calc R
C601 C -0.6697(4) -0.7794(5) -0.4725(2) 0.034(2) Uani 1 1 d G
C602 C -0.7208(4) -0.8297(5) -0.5333(3) 0.045(3) Uani 1 1 d G
H602 H -0.7942 -0.8560 -0.5388 0.054 Uiso 1 1 calc R
C603 C -0.6623(5) -0.8407(5) -0.5859(2) 0.055(3) Uani 1 1 d G
H603 H -0.6965 -0.8743 -0.6267 0.067 Uiso 1 1 calc R
C604 C -0.5527(5) -0.8013(5) -0.5777(2) 0.057(3) Uani 1 1 d G
H604 H -0.5135 -0.8087 -0.6129 0.069 Uiso 1 1 calc R
C605 C -0.5015(4) -0.7510(5) -0.5168(3) 0.049(3) Uani 1 1 d G
H605 H -0.4282 -0.7247 -0.5113 0.058 Uiso 1 1 calc R
C606 C -0.5601(4) -0.7400(4) -0.4642(2) 0.039(2) Uani 1 1 d G
H606 H -0.5258 -0.7064 -0.4235 0.047 Uiso 1 1 calc R
C1A C -0.8136(8) -0.5807(7) -0.3173(4) 0.033(2) Uani 1 1 d .
O1A O -0.8852(5) -0.5492(6) -0.3259(4) 0.0528(19) Uani 1 1 d .
C1C C -0.7694(7) -0.7194(7) -0.2591(4) 0.032(2) Uani 1 1 d .
O1C O -0.8150(5) -0.7650(5) -0.2289(3) 0.0438(16) Uani 1 1 d .
C2A C -0.7425(8) -0.3776(7) -0.2160(4) 0.037(2) Uani 1 1 d .
O2A O -0.8041(6) -0.3363(6) -0.2290(4) 0.066(2) Uani 1 1 d .
C2B C -0.7208(6) -0.5125(7) -0.1437(4) 0.033(2) Uani 1 1 d .
O2B O -0.7728(5) -0.5554(6) -0.1145(3) 0.0472(17) Uani 1 1 d .
C2C C -0.5730(8) -0.3119(8) -0.1218(5) 0.041(2) Uani 1 1 d .
O2C O -0.5481(6) -0.2448(5) -0.0748(3) 0.0514(18) Uani 1 1 d .
C3A C -0.5337(8) -0.2021(7) -0.2474(5) 0.040(2) Uani 1 1 d .
O3A O -0.5817(6) -0.1529(5) -0.2644(4) 0.067(2) Uani 1 1 d .
C3C C -0.3514(9) -0.2721(7) -0.2814(5) 0.043(3) Uani 1 1 d .
O3C O -0.2814(7) -0.2597(7) -0.3132(4) 0.075(2) Uani 1 1 d .
C1 C -0.5286(7) -0.6592(6) -0.2836(4) 0.0266(19) Uani 1 1 d .
C2 C -0.5414(6) -0.6044(7) -0.2191(4) 0.028(2) Uani 1 1 d .
C3 C -0.4850(6) -0.4933(6) -0.1838(4) 0.0213(18) Uani 1 1 d .
C4 C -0.3940(6) -0.4330(6) -0.2150(4) 0.0249(19) Uani 1 1 d .
C5 C -0.3679(6) -0.5056(6) -0.2749(4) 0.0258(19) Uani 1 1 d .
C6 C -0.4303(6) -0.6077(6) -0.3077(4) 0.0248(19) Uani 1 1 d .
C7 C -0.3801(7) -0.6900(7) -0.3427(4) 0.030(2) Uani 1 1 d .
C8 C -0.4363(7) -0.7916(6) -0.3368(4) 0.030(2) Uani 1 1 d .
C9 C -0.5199(7) -0.7728(6) -0.2972(4) 0.031(2) Uani 1 1 d .
C10 C -0.5458(6) -0.8296(7) -0.2541(5) 0.035(2) Uani 1 1 d .
C11 C -0.5653(7) -0.7731(7) -0.1899(5) 0.036(2) Uani 1 1 d .
C12 C -0.5611(6) -0.6654(7) -0.1721(4) 0.030(2) Uani 1 1 d .
C13 C -0.5108(6) -0.5961(7) -0.1118(4) 0.029(2) Uani 1 1 d .
C14 C -0.4561(7) -0.4941(6) -0.1180(4) 0.028(2) Uani 1 1 d .
C15 C -0.3622(7) -0.4391(6) -0.0830(4) 0.031(2) Uani 1 1 d .
C16 C -0.2739(7) -0.3872(6) -0.1136(4) 0.030(2) Uani 1 1 d .
C17 C -0.2876(7) -0.3936(6) -0.1755(4) 0.028(2) Uani 1 1 d .
C18 C -0.2044(7) -0.4151(6) -0.2167(4) 0.030(2) Uani 1 1 d .
C19 C -0.2543(7) -0.4868(7) -0.2789(4) 0.031(2) Uani 1 1 d .
C20 C -0.2061(7) -0.5625(7) -0.3148(4) 0.032(2) Uani 1 1 d .
C21 C -0.2708(7) -0.6693(7) -0.3487(4) 0.034(2) Uani 1 1 d .
C22 C -0.2131(7) -0.7464(8) -0.3442(4) 0.038(2) Uani 1 1 d .
C23 C -0.2662(8) -0.8450(7) -0.3385(4) 0.039(2) Uani 1 1 d .
C24 C -0.3813(8) -0.8687(7) -0.3350(4) 0.039(2) Uani 1 1 d .
C25 C -0.4057(8) -0.9271(7) -0.2900(5) 0.041(2) Uani 1 1 d .
C26 C -0.4845(7) -0.9075(6) -0.2501(5) 0.037(2) Uani 1 1 d .
C27 C -0.4706(8) -0.9000(7) -0.1834(5) 0.040(2) Uani 1 1 d .
C28 C -0.5186(7) -0.8174(7) -0.1469(5) 0.037(2) Uani 1 1 d .
C29 C -0.4725(7) -0.7517(7) -0.0870(5) 0.037(2) Uani 1 1 d .
C30 C -0.4679(7) -0.6383(7) -0.0687(4) 0.034(2) Uani 1 1 d .
C31 C -0.3664(8) -0.5786(7) -0.0315(4) 0.036(2) Uani 1 1 d .
C32 C -0.3135(7) -0.4823(7) -0.0397(4) 0.033(2) Uani 1 1 d .
C33 C -0.2012(7) -0.4590(7) -0.0435(4) 0.034(2) Uani 1 1 d .
C34 C -0.1767(8) -0.4006(7) -0.0887(4) 0.037(2) Uani 1 1 d .
C35 C -0.0957(7) -0.4184(7) -0.1272(4) 0.033(2) Uani 1 1 d .
C36 C -0.1090(7) -0.4261(6) -0.1943(5) 0.036(2) Uani 1 1 d .
C37 C -0.0611(7) -0.5079(8) -0.2303(5) 0.038(2) Uani 1 1 d .
C38 C -0.1058(7) -0.5750(7) -0.2897(4) 0.035(2) Uani 1 1 d .
C39 C -0.1109(7) -0.6882(8) -0.3077(4) 0.040(2) Uani 1 1 d .
C40 C -0.0678(7) -0.7304(8) -0.2662(5) 0.044(3) Uani 1 1 d .
C41 C -0.1229(7) -0.8340(7) -0.2604(5) 0.041(2) Uani 1 1 d .
C42 C -0.2196(8) -0.8880(7) -0.2944(5) 0.045(3) Uani 1 1 d .
C43 C -0.3078(8) -0.9395(7) -0.2647(5) 0.041(2) Uani 1 1 d .
C44 C -0.2939(8) -0.9325(7) -0.2018(5) 0.045(3) Uani 1 1 d .
C45 C -0.3756(8) -0.9129(7) -0.1597(5) 0.039(2) Uani 1 1 d .
C46 C -0.3271(8) -0.8428(7) -0.0976(4) 0.039(2) Uani 1 1 d .
C47 C -0.3742(8) -0.7646(7) -0.0618(4) 0.038(2) Uani 1 1 d .
C48 C -0.3089(8) -0.6585(7) -0.0281(4) 0.038(2) Uani 1 1 d .
C49 C -0.1998(8) -0.6344(8) -0.0307(4) 0.039(2) Uani 1 1 d .
C50 C -0.1434(8) -0.5328(7) -0.0384(4) 0.040(2) Uani 1 1 d .
C51 C -0.0605(7) -0.5516(8) -0.0792(5) 0.043(2) Uani 1 1 d .
C52 C -0.0364(7) -0.4965(8) -0.1227(5) 0.042(2) Uani 1 1 d .
C53 C -0.0140(7) -0.5520(8) -0.1863(5) 0.043(2) Uani 1 1 d .
C54 C -0.0184(7) -0.6604(8) -0.2047(5) 0.044(3) Uani 1 1 d .
C55 C -0.0442(7) -0.7205(8) -0.1591(5) 0.040(2) Uani 1 1 d .
C56 C -0.1090(8) -0.8261(8) -0.1936(5) 0.046(3) Uani 1 1 d .
C57 C -0.1925(8) -0.8741(7) -0.1642(5) 0.041(2) Uani 1 1 d .
C58 C -0.2138(8) -0.8197(8) -0.1012(5) 0.040(2) Uani 1 1 d .
C59 C -0.1511(8) -0.7171(8) -0.0690(5) 0.044(3) Uani 1 1 d .
C60 C -0.0651(7) -0.6670(8) -0.0982(5) 0.040(2) Uani 1 1 d .
Cl1 Cl -0.6683(4) -0.0706(3) -0.1194(2) 0.1203(16) Uani 1 1 d D
Cl2 Cl -0.8534(4) -0.2144(3) -0.0740(2) 0.1196(16) Uani 1 1 d D
C701 C -0.8020(14) -0.0780(9) -0.1427(5) 0.092(5) Uani 1 1 d D
C702 C -0.8833(15) -0.1433(10) -0.1216(6) 0.091(5) Uani 1 1 d D
C703 C -0.9848(15) -0.1487(11) -0.1417(9) 0.111(6) Uani 1 1 d D
H703 H -1.0394 -0.1951 -0.1298 0.133 Uiso 1 1 calc R
C704 C -1.0118(18) -0.0915(15) -0.1776(8) 0.123(7) Uani 1 1 d D
H704 H -1.0826 -0.0955 -0.1881 0.148 Uiso 1 1 calc R
C705 C -0.934(2) -0.0291(16) -0.1973(10) 0.153(10) Uani 1 1 d D
H705 H -0.9513 0.0089 -0.2233 0.183 Uiso 1 1 calc R
C706 C -0.821(2) -0.0178(12) -0.1797(8) 0.140(8) Uani 1 1 d D
H706 H -0.7662 0.0270 -0.1928 0.168 Uiso 1 1 calc R

loop_
_atom_site_aniso_label
_atom_site_aniso_U_11
_atom_site_aniso_U_22
_atom_site_aniso_U_33
_atom_site_aniso_U_23
_atom_site_aniso_U_13
_atom_site_aniso_U_12
Os1 0.02185(19) 0.02696(18) 0.0253(2) 0.00695(14) -0.00032(15) 0.00633(14)
Os2 0.0287(2) 0.02843(19) 0.02265(19) 0.00689(14) 0.00111(15) 0.01146(15)
Os3 0.0348(2) 0.02377(18) 0.0292(2) 0.01064(15) -0.00365(16) 0.00644(15)
C100 0.025(5) 0.031(5) 0.030(5) 0.014(4) 0.003(4) 0.018(4)
N1 0.025(4) 0.032(4) 0.016(4) 0.015(3) 0.008(3) 0.008(3)
C101 0.031(5) 0.038(5) 0.023(5) 0.008(4) 0.014(4) 0.015(4)
C102 0.032(5) 0.032(5) 0.028(5) 0.014(4) -0.002(4) 0.004(4)
C103 0.046(6) 0.049(6) 0.022(5) 0.008(4) 0.001(4) 0.025(5)
C104 0.070(8) 0.067(7) 0.028(6) 0.009(5) 0.005(6) 0.022(6)
C105 0.061(7) 0.080(8) 0.040(7) 0.026(6) -0.002(6) 0.041(6)
C106 0.062(8) 0.070(7) 0.061(8) 0.028(6) 0.004(6) 0.038(6)
C107 0.046(6) 0.046(6) 0.034(6) 0.014(5) 0.001(5) 0.021(5)
C300 0.038(6) 0.036(5) 0.056(7) 0.030(5) -0.004(5) 0.012(5)
N3 0.074(6) 0.026(4) 0.041(5) 0.010(4) -0.021(5) -0.005(4)
C301 0.134(12) 0.039(6) 0.054(8) 0.007(6) -0.038(8) 0.009(7)
C302 0.077(9) 0.041(6) 0.058(8) 0.012(6) -0.017(7) 0.008(6)
C303 0.073(10) 0.076(9) 0.072(9) 0.015(7) -0.009(8) -0.015(7)
C304 0.065(9) 0.097(10) 0.092(11) 0.029(9) -0.018(8) 0.025(8)
C305 0.068(9) 0.088(9) 0.080(10) 0.036(8) -0.017(8) 0.015(7)
C306 0.069(9) 0.092(9) 0.055(8) 0.033(7) 0.016(7) 0.034(7)
C307 0.074(8) 0.064(7) 0.062(8) 0.028(7) 0.005(7) 0.026(7)
P1 0.0362(14) 0.0304(12) 0.0284(13) 0.0048(10) -0.0080(11) 0.0084(10)
C401 0.064(8) 0.036(6) 0.060(7) 0.012(5) -0.028(6) 0.007(5)
C402 0.060(8) 0.036(6) 0.118(12) 0.010(7) -0.041(8) 0.008(6)
C403 0.098(13) 0.049(8) 0.22(2) 0.032(11) -0.076(14) 0.022(8)
C404 0.150(17) 0.036(8) 0.147(17) 0.023(9) -0.104(14) -0.003(9)
C405 0.23(2) 0.039(8) 0.070(10) 0.019(7) -0.065(12) -0.013(10)
C406 0.152(14) 0.031(6) 0.049(7) 0.010(5) -0.024(8) -0.015(7)
C501 0.029(5) 0.042(5) 0.027(5) -0.002(4) -0.010(4) 0.005(4)
C502 0.040(7) 0.041(6) 0.067(8) 0.003(5) 0.002(6) 0.000(5)
C503 0.039(7) 0.054(7) 0.085(9) -0.023(7) 0.010(6) -0.003(6)
C504 0.041(7) 0.079(9) 0.058(8) -0.014(7) -0.012(6) 0.022(7)
C505 0.056(8) 0.088(9) 0.059(8) 0.022(7) -0.009(6) 0.031(7)
C506 0.045(7) 0.076(8) 0.055(7) 0.034(6) -0.009(6) 0.018(6)
C601 0.045(6) 0.029(5) 0.025(5) 0.000(4) -0.001(4) 0.015(4)
C602 0.060(7) 0.044(6) 0.025(5) -0.002(4) -0.007(5) 0.022(5)
C603 0.082(9) 0.047(6) 0.029(6) -0.007(5) -0.014(6) 0.027(6)
C604 0.081(9) 0.071(8) 0.029(6) 0.013(5) 0.014(6) 0.039(7)
C605 0.041(6) 0.054(6) 0.051(7) 0.005(5) 0.010(5) 0.027(5)
C606 0.045(6) 0.043(6) 0.028(5) 0.002(4) -0.004(5) 0.020(5)
C1A 0.036(6) 0.033(5) 0.027(5) 0.009(4) 0.005(4) 0.005(4)
O1A 0.038(4) 0.065(5) 0.068(5) 0.025(4) 0.007(4) 0.032(4)
C1C 0.027(5) 0.042(5) 0.025(5) 0.004(4) 0.006(4) 0.012(4)
O1C 0.047(4) 0.050(4) 0.042(4) 0.025(4) 0.015(3) 0.012(3)
C2A 0.040(6) 0.039(5) 0.031(5) 0.012(4) -0.003(4) 0.011(5)
O2A 0.065(5) 0.064(5) 0.072(6) 0.008(4) -0.017(4) 0.041(4)
C2B 0.012(4) 0.049(6) 0.036(5) 0.009(5) 0.009(4) 0.012(4)
O2B 0.041(4) 0.063(5) 0.038(4) 0.015(4) 0.014(3) 0.012(3)
C2C 0.044(6) 0.040(6) 0.049(7) 0.023(5) 0.010(5) 0.017(5)
O2C 0.066(5) 0.040(4) 0.032(4) -0.006(3) 0.004(4) 0.004(3)
C3A 0.042(6) 0.025(5) 0.052(6) 0.012(5) -0.006(5) 0.007(4)
O3A 0.077(6) 0.039(4) 0.090(6) 0.023(4) -0.018(5) 0.024(4)
C3C 0.054(7) 0.033(5) 0.049(6) 0.026(5) -0.001(6) 0.008(5)
O3C 0.068(6) 0.086(6) 0.083(6) 0.049(5) 0.024(5) 0.014(5)
C1 0.029(5) 0.030(5) 0.023(5) 0.008(4) -0.006(4) 0.012(4)
C2 0.014(4) 0.036(5) 0.040(6) 0.019(4) -0.003(4) 0.008(4)
C3 0.028(5) 0.029(4) 0.013(4) 0.006(3) 0.002(3) 0.018(4)
C4 0.025(5) 0.024(4) 0.029(5) 0.008(4) 0.005(4) 0.012(4)
C5 0.027(5) 0.028(5) 0.030(5) 0.020(4) -0.003(4) 0.009(4)
C6 0.024(5) 0.036(5) 0.018(4) 0.013(4) -0.007(4) 0.008(4)
C7 0.037(5) 0.034(5) 0.021(5) 0.007(4) -0.009(4) 0.014(4)
C8 0.029(5) 0.033(5) 0.028(5) 0.005(4) -0.004(4) 0.013(4)
C9 0.024(5) 0.026(4) 0.034(5) 0.006(4) -0.017(4) -0.005(4)
C10 0.019(5) 0.031(5) 0.053(6) 0.020(5) -0.015(4) -0.003(4)
C11 0.025(5) 0.040(5) 0.047(6) 0.024(5) 0.005(4) 0.004(4)
C12 0.020(5) 0.040(5) 0.038(6) 0.023(4) 0.004(4) 0.009(4)
C13 0.024(5) 0.039(5) 0.033(5) 0.020(4) 0.013(4) 0.015(4)
C14 0.028(5) 0.033(5) 0.028(5) 0.009(4) 0.007(4) 0.017(4)
C15 0.045(6) 0.030(5) 0.021(5) 0.005(4) 0.008(4) 0.017(4)
C16 0.038(5) 0.022(4) 0.028(5) 0.003(4) -0.003(4) 0.014(4)
C17 0.038(5) 0.018(4) 0.030(5) 0.012(4) -0.004(4) 0.006(4)
C18 0.038(5) 0.022(4) 0.026(5) 0.006(4) 0.002(4) 0.002(4)
C19 0.028(5) 0.040(5) 0.030(5) 0.021(4) 0.000(4) 0.005(4)
C20 0.032(5) 0.042(5) 0.028(5) 0.022(4) 0.002(4) 0.009(4)
C21 0.032(5) 0.055(6) 0.021(5) 0.015(4) 0.008(4) 0.020(5)
C22 0.038(6) 0.052(6) 0.017(5) -0.006(4) 0.005(4) 0.021(5)
C23 0.051(6) 0.033(5) 0.034(5) -0.002(4) 0.005(5) 0.026(5)
C24 0.040(6) 0.037(5) 0.032(5) -0.006(4) -0.005(4) 0.015(4)
C25 0.043(6) 0.025(5) 0.055(7) 0.011(5) -0.005(5) 0.010(4)
C26 0.028(5) 0.019(4) 0.056(7) 0.009(4) -0.010(5) -0.007(4)
C27 0.048(6) 0.026(5) 0.051(6) 0.021(5) -0.001(5) 0.006(4)
C28 0.028(5) 0.043(6) 0.052(6) 0.033(5) 0.010(5) 0.006(4)
C29 0.038(6) 0.042(5) 0.048(6) 0.033(5) 0.015(5) 0.018(4)
C30 0.040(6) 0.046(5) 0.025(5) 0.018(4) 0.014(4) 0.016(4)
C31 0.049(6) 0.050(6) 0.018(5) 0.012(4) 0.009(4) 0.028(5)
C32 0.048(6) 0.036(5) 0.015(5) 0.004(4) 0.001(4) 0.017(4)
C33 0.044(6) 0.034(5) 0.015(5) -0.007(4) -0.015(4) 0.011(4)
C34 0.050(6) 0.026(5) 0.030(5) 0.004(4) -0.007(5) 0.006(4)
C35 0.031(5) 0.031(5) 0.027(5) 0.004(4) -0.014(4) -0.004(4)
C36 0.018(5) 0.023(5) 0.061(7) 0.009(4) -0.014(5) -0.003(4)
C37 0.014(5) 0.050(6) 0.052(6) 0.022(5) 0.003(4) 0.003(4)
C38 0.026(5) 0.052(6) 0.031(5) 0.016(5) 0.011(4) 0.015(4)
C39 0.034(6) 0.057(6) 0.031(5) 0.010(5) 0.012(4) 0.022(5)
C40 0.029(5) 0.061(7) 0.045(6) 0.007(5) 0.006(5) 0.030(5)
C41 0.034(6) 0.045(6) 0.043(6) 0.000(5) -0.003(5) 0.027(5)
C42 0.046(6) 0.041(6) 0.046(6) -0.001(5) -0.005(5) 0.030(5)
C43 0.057(7) 0.023(5) 0.042(6) -0.004(4) -0.006(5) 0.026(5)
C44 0.059(7) 0.023(5) 0.056(7) 0.019(5) -0.011(6) 0.010(5)
C45 0.048(6) 0.027(5) 0.050(6) 0.024(5) 0.000(5) 0.010(4)
C46 0.059(7) 0.034(5) 0.042(6) 0.030(5) 0.006(5) 0.021(5)
C47 0.051(6) 0.040(5) 0.033(5) 0.026(5) -0.001(5) 0.012(5)
C48 0.065(7) 0.048(6) 0.015(5) 0.016(4) 0.001(5) 0.031(5)
C49 0.051(7) 0.056(6) 0.019(5) 0.020(4) -0.010(5) 0.019(5)
C50 0.046(6) 0.046(6) 0.021(5) 0.002(4) -0.022(5) 0.010(5)
C51 0.031(6) 0.054(6) 0.038(6) 0.008(5) -0.018(5) 0.011(5)
C52 0.021(5) 0.055(6) 0.046(6) 0.017(5) -0.018(5) 0.000(4)
C53 0.022(5) 0.054(6) 0.050(7) 0.015(5) -0.009(5) 0.008(5)
C54 0.025(5) 0.067(7) 0.048(7) 0.021(6) 0.004(5) 0.022(5)
C55 0.024(5) 0.057(6) 0.047(6) 0.018(5) -0.006(5) 0.021(5)
C56 0.049(6) 0.046(6) 0.053(7) 0.015(5) -0.007(5) 0.034(5)
C57 0.055(7) 0.036(5) 0.045(6) 0.019(5) -0.005(5) 0.029(5)
C58 0.044(6) 0.051(6) 0.037(6) 0.023(5) -0.005(5) 0.025(5)
C59 0.046(6) 0.057(7) 0.045(6) 0.026(5) -0.012(5) 0.028(5)
C60 0.036(6) 0.051(6) 0.039(6) 0.016(5) -0.022(5) 0.017(5)
Cl1 0.125(4) 0.092(3) 0.134(4) 0.022(3) 0.044(3) 0.022(3)
Cl2 0.159(4) 0.096(3) 0.093(3) 0.037(2) 0.003(3) -0.001(3)
C701 0.125(14) 0.079(10) 0.070(10) 0.014(8) 0.024(9) 0.033(9)
C702 0.121(14) 0.062(9) 0.073(10) 0.013(8) 0.011(10) 0.000(9)
C703 0.098(14) 0.063(10) 0.147(17) 0.012(10) -0.017(12) -0.001(9)
C704 0.139(18) 0.103(15) 0.121(16) 0.038(13) 0.006(13) 0.010(13)
C705 0.21(3) 0.095(15) 0.14(2) -0.003(13) -0.03(2) 0.056(18)
C706 0.24(3) 0.080(12) 0.111(16) 0.047(12) 0.056(17) 0.040(15)

loop_
_atom_type_symbol
_atom_type_description
_atom_type_scat_dispersion_real
_atom_type_scat_dispersion_imag
_atom_type_scat_source
C C 0.0033 0.0016 'International Tables Vol C Tables 4.2.6.8 and 6.1.1.4'
O O 0.0106 0.0060 'International Tables Vol C Tables 4.2.6.8 and 6.1.1.4'
N N 0.0061 0.0033 'International Tables Vol C Tables 4.2.6.8 and 6.1.1.4'
P P 0.1023 0.0942 'International Tables Vol C Tables 4.2.6.8 and 6.1.1.4'
Os Os -1.2165 7.6030 'International Tables Vol C Tables 4.2.6.8 and 6.1.1.4'
Cl Cl 0.1484 0.1585 'International Tables Vol C Tables 4.2.6.8 and 6.1.1.4'
H H 0.0000 0.0000 'International Tables Vol C Tables 4.2.6.8 and 6.1.1.4'

loop_
_geom_angle_atom_site_label_1
_geom_angle_atom_site_label_2
_geom_angle_atom_site_label_3
_geom_angle
C1A Os1 C1C 91.0(4)
C1A Os1 N1 88.0(3)
C1C Os1 N1 165.6(3)
C1A Os1 C1 169.6(3)
C1C Os1 C1 96.0(3)
N1 Os1 C1 83.3(3)
C1A Os1 P1 91.3(3)
C1C Os1 P1 90.1(3)
N1 Os1 P1 104.22(19)
C1 Os1 P1 96.3(2)
C1A Os1 C2 141.6(3)
C1C Os1 C2 81.9(3)
N1 Os1 C2 90.0(2)
C1 Os1 C2 33.3(3)
P1 Os1 C2 126.2(2)
C1A Os1 Os2 85.6(3)
C1C Os1 Os2 95.2(3)
N1 Os1 Os2 70.43(18)
C1 Os1 Os2 86.2(2)
P1 Os1 Os2 173.85(5)
C2 Os1 Os2 57.87(19)
C2A Os2 C2C 93.5(4)
C2A Os2 C2B 93.2(4)
C2C Os2 C2B 93.9(4)
C2A Os2 C100 87.3(3)
C2C Os2 C100 113.4(4)
C2B Os2 C100 152.6(4)
C2A Os2 C3 168.0(3)
C2C Os2 C3 88.1(3)
C2B Os2 C3 98.6(3)
C100 Os2 C3 81.1(3)
C2A Os2 Os3 97.8(3)
C2C Os2 Os3 70.7(3)
C2B Os2 Os3 161.6(3)
C100 Os2 Os3 43.5(2)
C3 Os2 Os3 71.5(2)
C2A Os2 Os1 93.2(3)
C2C Os2 Os1 172.4(3)
C2B Os2 Os1 89.3(3)
C100 Os2 Os1 63.3(2)
C3 Os2 Os1 84.6(2)
Os3 Os2 Os1 104.73(3)
C3C Os3 C3A 95.3(4)
C3C Os3 C100 108.0(4)
C3A Os3 C100 91.8(3)
C3C Os3 C300 92.8(4)
C3A Os3 C300 95.4(4)
C100 Os3 C300 157.3(3)
C3C Os3 C4 90.8(3)
C3A Os3 C4 170.3(3)
C100 Os3 C4 79.2(3)
C300 Os3 C4 91.7(3)
C3C Os3 Os2 153.3(3)
C3A Os3 Os2 97.6(3)
C100 Os3 Os2 48.5(2)
C300 Os3 Os2 109.1(3)
C4 Os3 Os2 73.9(2)
N1 C100 Os3 148.9(7)
N1 C100 Os2 121.4(6)
Os3 C100 Os2 88.1(3)
C100 N1 C101 120.2(7)
C100 N1 Os1 103.8(5)
C101 N1 Os1 135.7(5)
N1 C101 C102 113.2(6)
C103 C102 C107 120.0
C103 C102 C101 119.5(5)
C107 C102 C101 120.4(5)
C102 C103 C104 120.0
C105 C104 C103 120.0
C106 C105 C104 120.0
C105 C106 C107 120.0
C106 C107 C102 120.0
N3 C300 Os3 177.5(7)
C300 N3 C301 173.9(10)
N3 C301 C302 111.5(8)
C303 C302 C307 120.0
C303 C302 C301 120.9(8)
C307 C302 C301 119.0(8)
C302 C303 C304 120.0
C303 C304 C305 120.0
C306 C305 C304 120.0
C305 C306 C307 120.0
C306 C307 C302 120.0
C501 P1 C601 101.5(3)
C501 P1 C401 105.9(3)
C601 P1 C401 100.6(3)
C501 P1 Os1 110.6(2)
C601 P1 Os1 122.1(2)
C401 P1 Os1 114.3(3)
C402 C401 C406 120.0
C402 C401 P1 119.0(5)
C406 C401 P1 120.9(5)
C403 C402 C401 120.0
C402 C403 C404 120.0
C403 C404 C405 120.0
C406 C405 C404 120.0
C405 C406 C401 120.0
C502 C501 C506 120.0
C502 C501 P1 124.5(3)
C506 C501 P1 115.5(3)
C501 C502 C503 120.0
C504 C503 C502 120.0
C503 C504 C505 120.0
C506 C505 C504 120.0
C505 C506 C501 120.0
C602 C601 C606 120.0
C602 C601 P1 121.3(3)
C606 C601 P1 118.4(3)
C601 C602 C603 120.0
C604 C603 C602 120.0
C603 C604 C605 120.0
C606 C605 C604 120.0
C605 C606 C601 120.0
O1A C1A Os1 178.2(8)
O1C C1C Os1 174.9(8)
O2A C2A Os2 175.6(8)
O2B C2B Os2 179.2(8)
O2C C2C Os2 170.7(8)
O3A C3A Os3 172.1(9)
O3C C3C Os3 175.9(8)
C2 C1 C9 115.9(7)
C2 C1 C6 113.8(7)
C9 C1 C6 103.0(7)
C2 C1 Os1 84.2(5)
C9 C1 Os1 117.9(5)
C6 C1 Os1 122.0(5)
C1 C2 C3 124.8(7)
C1 C2 C12 119.9(7)
C3 C2 C12 107.4(7)
C1 C2 Os1 62.5(4)
C3 C2 Os1 117.2(5)
C12 C2 Os1 119.1(5)
C2 C3 C14 105.8(6)
C2 C3 C4 118.9(7)
C14 C3 C4 115.6(7)
C2 C3 Os2 90.5(5)
C14 C3 Os2 114.6(5)
C4 C3 Os2 109.0(5)
C5 C4 C17 101.5(7)
C5 C4 C3 112.0(6)
C17 C4 C3 113.8(6)
C5 C4 Os3 112.8(5)
C17 C4 Os3 113.1(5)
C3 C4 Os3 103.9(5)
C6 C5 C19 117.7(8)
C6 C5 C4 124.7(7)
C19 C5 C4 111.4(7)
C5 C6 C7 119.5(7)
C5 C6 C1 122.9(8)
C7 C6 C1 109.0(7)
C21 C7 C8 120.4(7)
C21 C7 C6 122.2(8)
C8 C7 C6 108.7(8)
C24 C8 C9 121.6(8)
C24 C8 C7 119.9(8)
C9 C8 C7 107.9(7)
C10 C9 C8 119.9(8)
C10 C9 C1 122.1(8)
C8 C9 C1 110.2(7)
C9 C10 C11 119.4(8)
C9 C10 C26 118.6(9)
C11 C10 C26 108.0(8)
C12 C11 C28 119.9(9)
C12 C11 C10 120.6(8)
C28 C11 C10 107.4(8)
C11 C12 C13 120.5(7)
C11 C12 C2 120.8(8)
C13 C12 C2 108.2(7)
C30 C13 C12 120.4(8)
C30 C13 C14 120.0(8)
C12 C13 C14 109.4(7)
C15 C14 C13 120.1(7)
C15 C14 C3 124.7(7)
C13 C14 C3 108.2(7)
C14 C15 C32 121.4(8)
C14 C15 C16 119.4(7)
C32 C15 C16 106.2(8)
C17 C16 C34 120.0(8)
C17 C16 C15 120.1(8)
C34 C16 C15 107.8(7)
C16 C17 C18 119.6(8)
C16 C17 C4 124.5(8)
C18 C17 C4 109.4(7)
C36 C18 C17 122.0(8)
C36 C18 C19 119.0(8)
C17 C18 C19 108.2(7)
C20 C19 C5 123.5(8)
C20 C19 C18 120.4(8)
C5 C19 C18 106.6(8)
C19 C20 C21 119.1(8)
C19 C20 C38 120.1(8)
C21 C20 C38 107.8(7)
C7 C21 C22 119.8(8)
C7 C21 C20 117.9(8)
C22 C21 C20 108.2(8)
C23 C22 C21 120.4(8)
C23 C22 C39 120.5(8)
C21 C22 C39 108.2(8)
C22 C23 C42 118.9(9)
C22 C23 C24 119.9(8)
C42 C23 C24 108.1(9)
C8 C24 C25 119.3(9)
C8 C24 C23 119.5(8)
C25 C24 C23 108.0(8)
C26 C25 C24 119.7(8)
C26 C25 C43 119.1(9)
C24 C25 C43 108.6(9)
C25 C26 C27 121.2(8)
C25 C26 C10 120.8(8)
C27 C26 C10 107.2(9)
C45 C27 C28 120.3(9)
C45 C27 C26 119.0(9)
C28 C27 C26 108.4(8)
C29 C28 C27 120.2(8)
C29 C28 C11 120.4(8)
C27 C28 C11 108.9(8)
C28 C29 C30 119.4(8)
C28 C29 C47 119.9(9)
C30 C29 C47 107.9(8)
C13 C30 C29 119.4(8)
C13 C30 C31 119.4(8)
C29 C30 C31 108.9(8)
C32 C31 C48 120.6(9)
C32 C31 C30 119.6(7)
C48 C31 C30 106.4(8)
C31 C32 C33 120.3(8)
C31 C32 C15 119.5(8)
C33 C32 C15 109.0(7)
C50 C33 C32 120.4(8)
C50 C33 C34 120.4(9)
C32 C33 C34 108.4(7)
C35 C34 C16 120.7(8)
C35 C34 C33 119.4(8)
C16 C34 C33 108.7(8)
C34 C35 C52 120.3(8)
C34 C35 C36 120.1(8)
C52 C35 C36 107.4(8)
C18 C36 C37 120.8(8)
C18 C36 C35 117.4(9)
C37 C36 C35 108.5(8)
C38 C37 C36 121.2(8)
C38 C37 C53 119.5(9)
C36 C37 C53 108.7(9)
C37 C38 C39 120.6(8)
C37 C38 C20 118.6(8)
C39 C38 C20 107.5(8)
C40 C39 C38 120.1(9)
C40 C39 C22 119.7(9)
C38 C39 C22 108.3(8)
C39 C40 C54 119.6(9)
C39 C40 C41 119.8(9)
C54 C40 C41 109.4(8)
C42 C41 C40 120.2(8)
C42 C41 C56 119.1(10)
C40 C41 C56 106.9(8)
C41 C42 C23 120.8(9)
C41 C42 C43 121.1(9)
C23 C42 C43 106.8(8)
C44 C43 C25 120.2(10)
C44 C43 C42 119.4(9)
C25 C43 C42 108.4(8)
C43 C44 C45 121.4(9)
C43 C44 C57 120.6(10)
C45 C44 C57 106.4(9)
C27 C45 C44 119.2(9)
C27 C45 C46 119.1(9)
C44 C45 C46 109.4(8)
C47 C46 C58 120.5(9)
C47 C46 C45 120.7(9)
C58 C46 C45 107.1(9)
C46 C47 C48 119.6(9)
C46 C47 C29 119.7(9)
C48 C47 C29 108.0(8)
C49 C48 C47 121.0(9)
C49 C48 C31 118.6(8)
C47 C48 C31 108.7(8)
C48 C49 C50 121.1(8)
C48 C49 C59 118.9(9)
C50 C49 C59 107.0(9)
C33 C50 C51 119.6(9)
C33 C50 C49 118.9(9)
C51 C50 C49 108.9(8)
C52 C51 C50 120.6(9)
C52 C51 C60 119.4(9)
C50 C51 C60 107.6(9)
C51 C52 C53 120.2(9)
C51 C52 C35 119.7(9)
C53 C52 C35 108.3(8)
C54 C53 C52 120.9(9)
C54 C53 C37 119.1(9)
C52 C53 C37 107.1(8)
C53 C54 C40 121.1(9)
C53 C54 C55 119.7(9)
C40 C54 C55 107.2(9)
C60 C55 C56 120.4(9)
C60 C55 C54 119.3(9)
C56 C55 C54 107.9(9)
C57 C56 C55 119.0(9)
C57 C56 C41 120.6(9)
C55 C56 C41 108.7(9)
C56 C57 C58 120.8(9)
C56 C57 C44 119.1(9)
C58 C57 C44 108.4(9)
C59 C58 C57 119.3(9)
C59 C58 C46 119.8(9)
C57 C58 C46 108.7(9)
C58 C59 C60 120.7(10)
C58 C59 C49 120.1(9)
C60 C59 C49 108.6(8)
C55 C60 C59 119.8(9)
C55 C60 C51 120.5(9)
C59 C60 C51 107.9(9)
C706 C701 C702 122.8(19)
C706 C701 Cl1 118.3(17)
C702 C701 Cl1 118.9(13)
C703 C702 C701 117.1(16)
C703 C702 Cl2 122.9(14)
C701 C702 Cl2 120.0(15)
C704 C703 C702 124.7(19)
C705 C704 C703 118(2)
C704 C705 C706 123(2)
C701 C706 C705 115(2)

loop_
_geom_bond_atom_site_label_1
_geom_bond_atom_site_label_2
_geom_bond_distance
Os1 C1A 1.892(10)
Os1 C1C 1.910(9)
Os1 N1 2.166(6)
Os1 C1 2.309(8)
Os1 P1 2.395(3)
Os1 C2 2.591(8)
Os1 Os2 2.9315(13)
Os2 C2A 1.912(10)
Os2 C2C 1.928(11)
Os2 C2B 1.948(9)
Os2 C100 2.154(8)
Os2 C3 2.237(7)
Os2 Os3 2.8766(10)
Os3 C3C 1.832(11)
Os3 C3A 1.920(9)
Os3 C100 1.980(9)
Os3 C300 2.050(11)
Os3 C4 2.248(7)
C100 N1 1.254(10)
N1 C101 1.467(10)
C101 C102 1.510(9)
C102 C103 1.3900
C102 C107 1.3900
C103 C104 1.3900
C104 C105 1.3900
C105 C106 1.3900
C106 C107 1.3900
C300 N3 1.129(11)
N3 C301 1.432(13)
C301 C302 1.491(12)
C302 C303 1.3900
C302 C307 1.3900
C303 C304 1.3900
C304 C305 1.3900
C305 C306 1.3900
C306 C307 1.3900
P1 C501 1.827(5)
P1 C601 1.830(5)
P1 C401 1.837(5)
C401 C402 1.3900
C401 C406 1.3900
C402 C403 1.3900
C403 C404 1.3900
C404 C405 1.3900
C405 C406 1.3900
C501 C502 1.3900
C501 C506 1.3900
C502 C503 1.3900
C503 C504 1.3900
C504 C505 1.3900
C505 C506 1.3900
C601 C602 1.3900
C601 C606 1.3900
C602 C603 1.3900
C603 C604 1.3900
C604 C605 1.3900
C605 C606 1.3900
C1A O1A 1.139(11)
C1C O1C 1.125(10)
C2A O2A 1.149(11)
C2B O2B 1.124(10)
C2C O2C 1.137(11)
C3A O3A 1.136(10)
C3C O3C 1.172(12)
C1 C2 1.429(12)
C1 C9 1.495(11)
C1 C6 1.496(12)
C2 C3 1.470(11)
C2 C12 1.496(11)
C3 C14 1.501(11)
C3 C4 1.566(11)
C4 C5 1.489(11)
C4 C17 1.517(11)
C5 C6 1.394(11)
C5 C19 1.448(12)
C6 C7 1.442(12)
C7 C21 1.400(12)
C7 C8 1.440(12)
C8 C24 1.393(12)
C8 C9 1.426(12)
C9 C10 1.390(12)
C10 C11 1.454(13)
C10 C26 1.472(12)
C11 C12 1.369(12)
C11 C28 1.451(12)
C12 C13 1.423(12)
C13 C30 1.409(11)
C13 C14 1.441(11)
C14 C15 1.359(12)
C15 C32 1.459(11)
C15 C16 1.485(12)
C16 C17 1.354(11)
C16 C34 1.437(12)
C17 C18 1.448(12)
C18 C36 1.380(12)
C18 C19 1.462(12)
C19 C20 1.370(12)
C20 C21 1.455(12)
C20 C38 1.470(12)
C21 C22 1.433(12)
C22 C23 1.390(13)
C22 C39 1.463(13)
C23 C42 1.458(13)
C23 C24 1.464(13)
C24 C25 1.438(13)
C25 C26 1.383(14)
C25 C43 1.443(13)
C26 C27 1.452(13)
C27 C45 1.398(13)
C27 C28 1.437(13)
C28 C29 1.389(13)
C29 C30 1.441(12)
C29 C47 1.450(13)
C30 C31 1.465(13)
C31 C32 1.386(12)
C31 C48 1.457(12)
C32 C33 1.429(13)
C33 C50 1.400(12)
C33 C34 1.444(12)
C34 C35 1.383(13)
C35 C52 1.458(13)
C35 C36 1.461(13)
C36 C37 1.425(13)
C37 C38 1.381(13)
C37 C53 1.469(13)
C38 C39 1.437(13)
C39 C40 1.385(13)
C40 C54 1.441(14)
C40 C41 1.456(14)
C41 C42 1.378(13)
C41 C56 1.457(14)
C42 C43 1.470(14)
C43 C44 1.372(13)
C44 C45 1.441(14)
C44 C57 1.464(13)
C45 C46 1.448(13)
C46 C47 1.384(13)
C46 C58 1.441(13)
C47 C48 1.449(13)
C48 C49 1.386(13)
C49 C50 1.455(13)
C49 C59 1.458(14)
C50 C51 1.434(14)
C51 C52 1.380(13)
C51 C60 1.466(13)
C52 C53 1.451(14)
C53 C54 1.377(14)
C54 C55 1.468(13)
C55 C60 1.389(14)
C55 C56 1.447(14)
C56 C57 1.403(14)
C57 C58 1.431(13)
C58 C59 1.398(14)
C59 C60 1.435(14)
Cl1 C701 1.775(17)
Cl2 C702 1.711(16)
C701 C706 1.36(2)
C701 C702 1.39(2)
C702 C703 1.36(2)
C703 C704 1.35(2)
C704 C705 1.33(3)
C705 C706 1.48(3)
